data_4063062
_journal_name_full Organometallics
_journal_paper_doi 10.1021/om049861x
_journal_year 2004
_chemical_formula_sum 'C5 H14 Al Cl2 N'
_chemical_formula_weight 186.05
_space_group_IT_number 19
_symmetry_cell_setting orthorhombic
_symmetry_space_group_name_Hall 'P 2ac 2ab'
_symmetry_space_group_name_H-M 'P 21 21 21'
_cell_angle_alpha 90.00
_cell_angle_beta 90.00
_cell_angle_gamma 90.00
_cell_formula_units_Z 4
_cell_length_a 6.2541(5)
_cell_length_b 10.3327(6)
_cell_length_c 15.1307(9)
_cell_measurement_temperature 150(2)
_cell_volume 977.77(11)
_diffrn_ambient_temperature 150(2)
_exptl_crystal_density_diffrn 1.264
_cod_database_code 4063062

loop_
_symmetry_equiv_pos_as_xyz
'x, y, z'
'-x+1/2, -y, z+1/2'
'-x, y+1/2, -z+1/2'
'x+1/2, -y+1/2, -z'

loop_
_atom_site_label
_atom_site_type_symbol
_atom_site_fract_x
_atom_site_fract_y
_atom_site_fract_z
_atom_site_U_iso_or_equiv
_atom_site_adp_type
_atom_site_occupancy
_atom_site_symmetry_multiplicity
_atom_site_calc_flag
_atom_site_refinement_flags
_atom_site_disorder_assembly
_atom_site_disorder_group
Al1 Al 0.41919(9) 0.03619(5) -0.04686(3) 0.02428(13) Uani 1 1 d . . .
Cl1 Cl 0.07669(7) 0.05467(5) -0.04908(3) 0.03534(13) Uani 1 1 d . . .
Cl2 Cl 0.54324(8) 0.18930(4) -0.13000(3) 0.03520(13) Uani 1 1 d . . .
N1 N 0.5001(3) 0.10802(14) 0.06858(9) 0.0274(3) Uani 1 1 d . . .
H1NA H 0.6327 0.1450 0.0610 0.033 Uiso 1 1 calc R . .
H1NB H 0.4068 0.1750 0.0794 0.033 Uiso 1 1 calc R . .
C1 C 0.5573(5) 0.1238(2) 0.22905(13) 0.0461(6) Uani 1 1 d . . .
H1C H 0.4457 0.1903 0.2306 0.069 Uiso 1 1 calc R . .
H1D H 0.6968 0.1649 0.2198 0.069 Uiso 1 1 calc R . .
H1E H 0.5585 0.0767 0.2853 0.069 Uiso 1 1 calc R . .
C2 C 0.6927(3) -0.0675(2) 0.14382(15) 0.0465(5) Uani 1 1 d . . .
H2A H 0.7228 -0.1075 0.2012 0.070 Uiso 1 1 calc R . .
H2B H 0.8212 -0.0233 0.1223 0.070 Uiso 1 1 calc R . .
H2C H 0.6503 -0.1345 0.1015 0.070 Uiso 1 1 calc R . .
C3 C 0.2993(3) -0.03587(19) 0.16793(13) 0.0348(4) Uani 1 1 d . . .
H3A H 0.2717 -0.0958 0.1190 0.052 Uiso 1 1 calc R . .
H3B H 0.1858 0.0295 0.1702 0.052 Uiso 1 1 calc R . .
H3C H 0.3022 -0.0840 0.2237 0.052 Uiso 1 1 calc R . .
C4 C 0.5124(3) 0.02996(17) 0.15390(11) 0.0265(4) Uani 1 1 d . . .
C5 C 0.5247(3) -0.13526(18) -0.07589(13) 0.0340(4) Uani 1 1 d . . .
H5A H 0.6811 -0.1361 -0.0720 0.051 Uiso 1 1 calc R . .
H5B H 0.4809 -0.1579 -0.1361 0.051 Uiso 1 1 calc R . .
H5C H 0.4654 -0.1984 -0.0342 0.051 Uiso 1 1 calc R . .

loop_
_atom_site_aniso_label
_atom_site_aniso_U_11
_atom_site_aniso_U_22
_atom_site_aniso_U_33
_atom_site_aniso_U_23
_atom_site_aniso_U_13
_atom_site_aniso_U_12
Al1 0.0275(3) 0.0220(2) 0.0234(2) -0.00140(19) -0.0021(2) -0.0013(2)
Cl1 0.0277(2) 0.0441(3) 0.0342(2) -0.0063(2) -0.00574(18) 0.0013(2)
Cl2 0.0460(3) 0.0343(2) 0.02532(19) 0.00640(17) -0.00454(19) -0.0098(2)
N1 0.0368(9) 0.0230(7) 0.0222(6) 0.0040(5) -0.0049(6) -0.0065(6)
C1 0.0681(16) 0.0472(12) 0.0229(8) 0.0053(8) -0.0106(10) -0.0204(12)
C2 0.0323(11) 0.0640(14) 0.0430(11) 0.0213(11) -0.0007(9) 0.0146(10)
C3 0.0315(10) 0.0346(10) 0.0384(10) 0.0060(8) 0.0015(8) -0.0062(8)
C4 0.0281(9) 0.0272(8) 0.0243(7) 0.0080(6) -0.0028(6) -0.0059(7)
C5 0.0351(11) 0.0247(9) 0.0423(10) -0.0068(8) 0.0048(8) -0.0003(8)

loop_
_geom_bond_atom_site_label_1
_geom_bond_atom_site_label_2
_geom_bond_distance
_geom_bond_site_symmetry_2
_geom_bond_publ_flag
Al1 C5 1.9408(19) . ?
Al1 N1 1.9641(15) . ?
Al1 Cl1 2.1508(7) . ?
Al1 Cl2 2.1650(7) . ?
N1 C4 1.524(2) . ?
C1 C4 1.521(3) . ?
C2 C4 1.519(3) . ?
C3 C4 1.511(3) . ?
